data_2231924
loop_
_publ_author_name
'Malinkin, Sergey'
'Penkova, Larysa'
'Pavlenko, Vadim A.'
'Haukka, Matti'
'Pavlova, Svetlana V.'

_publ_section_title
;
 1-{3-[1-(Hydroxyimino)ethyl]-4-methyl-1<i>H</i>-pyrazol-5-yl}ethanone
;
_journal_coeditor_code HY2464
_journal_issue 10
_journal_name_full 'Acta Crystallographica Section E'
_journal_page_first o2634
_journal_page_last o2635
_journal_paper_doi 10.1107/S1600536811036518
_journal_volume 67
_journal_year 2011
_chemical_formula_iupac 'C8 H11 N3 O2'
_chemical_formula_moiety 'C8 H11 N3 O2'
_chemical_formula_sum 'C8 H11 N3 O2'
_chemical_formula_weight 181.20
_chemical_name_systematic
;
1-{3-[1-(Hydroxyimino)ethyl]-4-methyl-1<i>H</i>-pyrazol-5-yl}ethanone
;
_space_group_IT_number 14
_symmetry_cell_setting monoclinic
_symmetry_space_group_name_Hall '-P 2ybc'
_symmetry_space_group_name_H-M 'P 1 21/c 1'
_atom_sites_solution_hydrogens geom
_atom_sites_solution_primary direct
_atom_sites_solution_secondary difmap
_audit_creation_method SHELXL-97
_cell_angle_alpha 90.00
_cell_angle_beta 104.124(3)
_cell_angle_gamma 90.00
_cell_formula_units_Z 4
_cell_length_a 9.0721(2)
_cell_length_b 11.7030(7)
_cell_length_c 8.2401(9)
_cell_measurement_reflns_used 1467
_cell_measurement_temperature 120(2)
_cell_measurement_theta_max 27.48
_cell_measurement_theta_min 2.95
_cell_volume 848.41(11)
_computing_cell_refinement 'DENZO/SCALEPACK (Otwinowski & Minor, 1997)'
_computing_data_collection 'COLLECT (Nonius, 1998)'
_computing_data_reduction 'DENZO/SCALEPACK (Otwinowski & Minor, 1997)'
_computing_molecular_graphics 'ORTEP-3 (Farrugia, 1997)'
_computing_publication_material 'SHELXL97 (Sheldrick, 2008)'
_computing_structure_refinement 'SHELXL97 (Sheldrick, 2008)'
_computing_structure_solution 'SIR2004 (Burla <i>et al.</i>, 2005)'
_diffrn_ambient_temperature 120(2)
_diffrn_detector_area_resol_mean 9
_diffrn_measured_fraction_theta_full 0.982
_diffrn_measured_fraction_theta_max 0.982
_diffrn_measurement_device '95mm CCD camera on \k-goniostat'
_diffrn_measurement_device_type 'Nonius KappaCCD'
_diffrn_measurement_method '\f and \w scans with \k offset'
_diffrn_radiation_monochromator 'horizontally mounted graphite crystal'
_diffrn_radiation_source 'fine-focus sealed tube'
_diffrn_radiation_type MoK\a
_diffrn_radiation_wavelength 0.71073
_diffrn_reflns_av_R_equivalents 0.0605
_diffrn_reflns_av_sigmaI/netI 0.0513
_diffrn_reflns_limit_h_max 11
_diffrn_reflns_limit_h_min -11
_diffrn_reflns_limit_k_max 15
_diffrn_reflns_limit_k_min -14
_diffrn_reflns_limit_l_max 10
_diffrn_reflns_limit_l_min -10
_diffrn_reflns_number 8532
_diffrn_reflns_theta_full 27.51
_diffrn_reflns_theta_max 27.51
_diffrn_reflns_theta_min 2.90
_exptl_absorpt_coefficient_mu 0.105
_exptl_absorpt_correction_T_max 0.9874
_exptl_absorpt_correction_T_min 0.9548
_exptl_absorpt_correction_type multi-scan
_exptl_absorpt_process_details '(DENZO/SCALEPACK; Otwinowski & Minor, 1997)'
_exptl_crystal_colour yellow
_exptl_crystal_density_diffrn 1.419
_exptl_crystal_density_method 'not measured'
_exptl_crystal_description block
_exptl_crystal_F_000 384
_exptl_crystal_size_max 0.46
_exptl_crystal_size_mid 0.33
_exptl_crystal_size_min 0.13
_refine_diff_density_max 0.570
_refine_diff_density_min -0.504
_refine_ls_extinction_method none
_refine_ls_goodness_of_fit_ref 1.124
_refine_ls_hydrogen_treatment constr
_refine_ls_matrix_type full
_refine_ls_number_parameters 125
_refine_ls_number_reflns 1925
_refine_ls_number_restraints 0
_refine_ls_restrained_S_all 1.124
_refine_ls_R_factor_all 0.1372
_refine_ls_R_factor_gt 0.1149
_refine_ls_shift/su_max 0.001
_refine_ls_shift/su_mean 0.000
_refine_ls_structure_factor_coef Fsqd
_refine_ls_weighting_details 'calc w=1/[\s^2^(Fo^2^)+(0.1523P)^2^+2.4348P] where P=(Fo^2^+2Fc^2^)/3'
_refine_ls_weighting_scheme calc
_refine_ls_wR_factor_gt 0.3311
_refine_ls_wR_factor_ref 0.3464
_reflns_number_gt 1486
_reflns_number_total 1925
_reflns_threshold_expression >2\s(I)
_cod_data_source_file hy2464.cif
_cod_data_source_block I
_cod_original_sg_symbol_H-M 'P 21/c'
_cod_database_code 2231924
_cod_database_fobs_code 2231924

loop_
_symmetry_equiv_pos_as_xyz
'x, y, z'
'-x, y+1/2, -z+1/2'
'-x, -y, -z'
'x, -y-1/2, z-1/2'

loop_
_atom_site_type_symbol
_atom_site_label
_atom_site_fract_x
_atom_site_fract_y
_atom_site_fract_z
_atom_site_U_iso_or_equiv
_atom_site_adp_type
_atom_site_calc_flag
_atom_site_refinement_flags
_atom_site_occupancy
_atom_site_symmetry_multiplicity
O O1 -0.1219(4) 0.1464(4) 0.8109(6) 0.0463(11) Uani d . 1 1
H H1O -0.1354 0.0584 0.8303 0.069 Uiso d R 1 1
O O2 0.5690(4) 0.3709(3) 0.4582(5) 0.0401(10) Uani d . 1 1
N N1 0.0051(5) 0.1629(3) 0.7433(6) 0.0307(10) Uani d . 1 1
N N2 0.1958(4) 0.4074(3) 0.6374(5) 0.0293(9) Uani d . 1 1
N N3 0.3189(4) 0.4064(3) 0.5780(5) 0.0280(9) Uani d . 1 1
H H3N 0.3551 0.4681 0.5396 0.034 Uiso d R 1 1
C C1 0.0281(5) 0.2679(4) 0.7208(6) 0.0272(10) Uani d . 1 1
C C2 -0.0687(6) 0.3628(4) 0.7597(8) 0.0377(12) Uani d . 1 1
H H2A -0.1725 0.3547 0.6903 0.056 Uiso calc R 1 1
H H2B -0.0268 0.4364 0.7360 0.056 Uiso calc R 1 1
H H2C -0.0700 0.3594 0.8781 0.056 Uiso calc R 1 1
C C3 0.1637(5) 0.2962(4) 0.6571(6) 0.0269(10) Uani d . 1 1
C C4 0.2704(5) 0.2239(4) 0.6090(6) 0.0267(10) Uani d . 1 1
C C5 0.2749(6) 0.0955(4) 0.6118(7) 0.0337(11) Uani d . 1 1
H H5A 0.1801 0.0661 0.6327 0.050 Uiso calc R 1 1
H H5B 0.3610 0.0697 0.7009 0.050 Uiso calc R 1 1
H H5C 0.2865 0.0671 0.5037 0.050 Uiso calc R 1 1
C C6 0.3685(5) 0.2991(4) 0.5583(6) 0.0273(10) Uani d . 1 1
C C7 0.5069(6) 0.2844(4) 0.4959(7) 0.0320(11) Uani d . 1 1
C C8 0.5688(6) 0.1672(4) 0.4798(7) 0.0367(12) Uani d . 1 1
H H8A 0.6503 0.1722 0.4210 0.055 Uiso calc R 1 1
H H8B 0.4873 0.1181 0.4165 0.055 Uiso calc R 1 1
H H8C 0.6091 0.1348 0.5915 0.055 Uiso calc R 1 1

loop_
_atom_site_aniso_label
_atom_site_aniso_U_11
_atom_site_aniso_U_22
_atom_site_aniso_U_33
_atom_site_aniso_U_12
_atom_site_aniso_U_13
_atom_site_aniso_U_23
O1 0.043(2) 0.042(2) 0.059(3) -0.0029(16) 0.0225(19) 0.0047(19)
O2 0.0369(19) 0.0322(19) 0.055(2) -0.0066(15) 0.0191(17) 0.0020(17)
N1 0.0314(19) 0.0256(19) 0.040(2) -0.0020(15) 0.0179(16) -0.0007(16)
N2 0.035(2) 0.0204(19) 0.035(2) 0.0004(15) 0.0147(17) 0.0016(15)
N3 0.0322(19) 0.0196(18) 0.034(2) -0.0034(14) 0.0121(16) 0.0008(15)
C1 0.0224(19) 0.027(2) 0.032(2) 0.0001(16) 0.0058(17) 0.0007(18)
C2 0.037(3) 0.025(2) 0.055(3) 0.0029(19) 0.020(2) 0.000(2)
C3 0.032(2) 0.021(2) 0.029(2) 0.0015(16) 0.0111(18) 0.0023(17)
C4 0.028(2) 0.022(2) 0.032(2) 0.0019(16) 0.0101(17) 0.0022(18)
C5 0.042(3) 0.019(2) 0.045(3) 0.0005(18) 0.021(2) 0.004(2)
C6 0.029(2) 0.021(2) 0.032(2) 0.0013(16) 0.0086(18) 0.0032(18)
C7 0.034(2) 0.027(2) 0.038(3) -0.0040(18) 0.016(2) 0.000(2)
C8 0.031(2) 0.031(3) 0.052(3) 0.0032(19) 0.018(2) 0.002(2)

loop_
_atom_type_symbol
_atom_type_description
_atom_type_scat_dispersion_real
_atom_type_scat_dispersion_imag
_atom_type_scat_source
C C 0.0033 0.0016 'International Tables Vol C Tables 4.2.6.8 and 6.1.1.4'
H H 0.0000 0.0000 'International Tables Vol C Tables 4.2.6.8 and 6.1.1.4'
N N 0.0061 0.0033 'International Tables Vol C Tables 4.2.6.8 and 6.1.1.4'
O O 0.0106 0.0060 'International Tables Vol C Tables 4.2.6.8 and 6.1.1.4'

loop_
_geom_angle_atom_site_label_1
_geom_angle_atom_site_label_2
_geom_angle_atom_site_label_3
_geom_angle
N1 O1 H1O 109.3
C1 N1 O1 111.7(4)
N3 N2 C3 105.2(4)
N2 N3 C6 112.8(4)
N2 N3 H3N 123.1
C6 N3 H3N 123.4
N1 C1 C3 116.5(4)
N1 C1 C2 124.1(4)
C3 C1 C2 119.3(4)
C1 C2 H2A 109.5
C1 C2 H2B 109.5
H2A C2 H2B 109.5
C1 C2 H2C 109.5
H2A C2 H2C 109.5
H2B C2 H2C 109.5
N2 C3 C4 111.1(4)
N2 C3 C1 118.5(4)
C4 C3 C1 130.4(4)
C6 C4 C3 103.8(4)
C6 C4 C5 128.5(4)
C3 C4 C5 127.7(4)
C4 C5 H5A 109.5
C4 C5 H5B 109.5
H5A C5 H5B 109.5
C4 C5 H5C 109.5
H5A C5 H5C 109.5
H5B C5 H5C 109.5
N3 C6 C4 107.2(4)
N3 C6 C7 118.9(4)
C4 C6 C7 133.9(4)
O2 C7 C6 118.1(4)
O2 C7 C8 121.6(4)
C6 C7 C8 120.3(4)
C7 C8 H8A 109.5
C7 C8 H8B 109.5
H8A C8 H8B 109.5
C7 C8 H8C 109.5
H8A C8 H8C 109.5
H8B C8 H8C 109.5

loop_
_geom_bond_atom_site_label_1
_geom_bond_atom_site_label_2
_geom_bond_distance
O1 N1 1.410(5)
O1 H1O 1.0542
O2 C7 1.234(6)
N1 C1 1.267(6)
N2 N3 1.324(5)
N2 C3 1.353(6)
N3 C6 1.357(6)
N3 H3N 0.8839
C1 C3 1.487(6)
C1 C2 1.498(6)
C2 H2A 0.9800
C2 H2B 0.9800
C2 H2C 0.9800
C3 C4 1.413(6)
C4 C6 1.386(6)
C4 C5 1.503(6)
C5 H5A 0.9800
C5 H5B 0.9800
C5 H5C 0.9800
C6 C7 1.479(6)
C7 C8 1.500(7)
C8 H8A 0.9800
C8 H8B 0.9800
C8 H8C 0.9800

loop_
_geom_hbond_atom_site_label_D
_geom_hbond_atom_site_label_H
_geom_hbond_atom_site_label_A
_geom_hbond_site_symmetry_A
_geom_hbond_distance_DH
_geom_hbond_distance_HA
_geom_hbond_distance_DA
_geom_hbond_angle_DHA
O1 H1O N2 2_546 1.05 1.89 2.932(6) 170
N3 H3N O2 3_666 0.88 2.00 2.840(5) 157

loop_
_geom_torsion_atom_site_label_1
_geom_torsion_atom_site_label_2
_geom_torsion_atom_site_label_3
_geom_torsion_atom_site_label_4
_geom_torsion
C3 N2 N3 C6 -0.1(5)
O1 N1 C1 C3 177.3(4)
O1 N1 C1 C2 -0.6(7)
N3 N2 C3 C4 0.2(5)
N3 N2 C3 C1 -179.2(4)
N1 C1 C3 N2 -177.5(4)
C2 C1 C3 N2 0.5(7)
N1 C1 C3 C4 3.2(8)
C2 C1 C3 C4 -178.8(5)
N2 C3 C4 C6 -0.3(5)
C1 C3 C4 C6 179.0(5)
N2 C3 C4 C5 -180.0(5)
C1 C3 C4 C5 -0.7(9)
N2 N3 C6 C4 -0.1(6)
N2 N3 C6 C7 -178.9(4)
C3 C4 C6 N3 0.2(5)
C5 C4 C6 N3 179.9(5)
C3 C4 C6 C7 178.7(5)
C5 C4 C6 C7 -1.6(9)
N3 C6 C7 O2 -2.6(8)
C4 C6 C7 O2 179.0(5)
N3 C6 C7 C8 177.3(5)
C4 C6 C7 C8 -1.0(9)

loop_
_cod_related_entry_id
_cod_related_entry_database
_cod_related_entry_code
1 ChemSpider 30657038
